data_4310892
loop_
_publ_author_name
'Sanghoon Kim'
'Jong Seung Kim'
'Ok Jae Shon'
'Shim Sung Lee'
'Ki-Min Park'
'Sang Ook Kang'
'Jaejung Ko'

_publ_section_title
;
 Metallic Macrocycle with a 1,3-Alternate Calix[4]arene Phosphorus Ligand
;
_journal_name_full 'Inorganic Chemistry'
_journal_page_first 2906
_journal_page_last 2913
_journal_paper_doi 10.1021/ic030221g
_journal_volume 43
_journal_year 2004
_chemical_formula_sum 'C71 H74 Cl6 O4 P2 Pt'
_chemical_formula_weight 1461.03
_chemical_name_systematic ?
_space_group_IT_number 15
_symmetry_cell_setting monoclinic
_symmetry_space_group_name_Hall '-C 2yc'
_symmetry_space_group_name_H-M 'C 1 2/c 1'
_atom_sites_solution_hydrogens geom
_atom_sites_solution_primary direct
_atom_sites_solution_secondary difmap
_audit_creation_method shelxl-97
_cell_angle_alpha 90.000(5)
_cell_angle_beta 103.435(5)
_cell_angle_gamma 90.000(5)
_cell_formula_units_Z 4
_cell_length_a 19.434(5)
_cell_length_b 27.224(5)
_cell_length_c 13.074(5)
_cell_measurement_reflns_used 8192
_cell_measurement_temperature 173(2)
_cell_measurement_theta_max 28.53
_cell_measurement_theta_min 1.50
_cell_volume 6728(3)
_computing_cell_refinement 'Bruker saint'
_computing_data_collection 'Bruker smart'
_computing_data_reduction 'Bruker saint'
_computing_molecular_graphics Ortep3
_computing_publication_material WinGX
_computing_structure_refinement 'Bruker shelxtl'
_computing_structure_solution 'Bruker shelxtl'
_diffrn_ambient_temperature 173(2)
_diffrn_measured_fraction_theta_full 0.937
_diffrn_measured_fraction_theta_max 0.937
_diffrn_measurement_device_type 'CCD area detector'
_diffrn_measurement_method 'phi and omega scans'
_diffrn_radiation_monochromator graphite
_diffrn_radiation_source 'fine-focus sealed tube'
_diffrn_radiation_type Mok\a
_diffrn_radiation_wavelength 0.71073
_diffrn_reflns_av_R_equivalents 0.0574
_diffrn_reflns_av_sigmaI/netI 0.0922
_diffrn_reflns_limit_h_max 25
_diffrn_reflns_limit_h_min -26
_diffrn_reflns_limit_k_max 20
_diffrn_reflns_limit_k_min -36
_diffrn_reflns_limit_l_max 17
_diffrn_reflns_limit_l_min -17
_diffrn_reflns_number 20642
_diffrn_reflns_theta_full 28.53
_diffrn_reflns_theta_max 28.53
_diffrn_reflns_theta_min 1.50
_diffrn_standards_decay_% <2.0
_exptl_absorpt_coefficient_mu 2.419
_exptl_absorpt_correction_T_max 0.7439
_exptl_absorpt_correction_T_min 0.5831
_exptl_absorpt_correction_type multi-scan
_exptl_absorpt_process_details 'Bruker SADABS'
_exptl_crystal_colour colorless
_exptl_crystal_density_diffrn 1.442
_exptl_crystal_density_method 'not measured'
_exptl_crystal_description prism
_exptl_crystal_F_000 2968
_exptl_crystal_size_max 0.25
_exptl_crystal_size_mid 0.18
_exptl_crystal_size_min 0.13
_refine_diff_density_max 1.086
_refine_diff_density_min -0.811
_refine_diff_density_rms 0.101
_refine_ls_extinction_method none
_refine_ls_goodness_of_fit_ref 0.992
_refine_ls_hydrogen_treatment mixed
_refine_ls_matrix_type full
_refine_ls_number_parameters 395
_refine_ls_number_reflns 8023
_refine_ls_number_restraints 0
_refine_ls_restrained_S_all 0.992
_refine_ls_R_factor_all 0.1059
_refine_ls_R_factor_gt 0.0572
_refine_ls_shift/su_max 0.001
_refine_ls_shift/su_mean 0.000
_refine_ls_structure_factor_coef Fsqd
_refine_ls_weighting_details 'calc w=1/[\s^2^(fo^2^)+(0.0586p)^2^+0.0000p] where p=(fo^2^+2fc^2^)/3'
_refine_ls_weighting_scheme calc
_refine_ls_wR_factor_gt 0.1116
_refine_ls_wR_factor_ref 0.1274
_reflns_number_gt 5045
_reflns_number_total 8023
_reflns_threshold_expression >2sigma(i)
_cod_data_source_file ic030221g_3.cif
_cod_data_source_block d:\data\final\knu\kjj\o02_97mo\o02_97mo
_cod_depositor_comments
;
The following automatic conversions were performed:
'_symmetry_cell_setting' value 'Monoclinic' changed to 'monoclinic'
according to '/home/saulius/struct/CIF-dictionaries/cif_core.dic'
dictionary named 'cif_core.dic' version 2.4.1 from
2010-06-29.

'_exptl_absorpt_correction_type' value 'Multi-scan' changed
to 'multi-scan' according to
'/home/saulius/struct/CIF-dictionaries/cif_core.dic' dictionary named
'cif_core.dic' version 2.4.1 from
2010-06-29.

'_refine_ls_structure_factor_coef' value 'fsqd' changed to
'Fsqd' according to '/home/saulius/struct/CIF-dictionaries/cif_core.dic'
dictionary named 'cif_core.dic' version 2.4.1 from
2010-06-29.

'_atom_site_adp_type' value 'uani' changed to 'Uani'
according to '/home/saulius/struct/CIF-dictionaries/cif_core.dic'
dictionary named 'cif_core.dic' version 2.4.1 from 2010-06-29 (46
times).

'_atom_site_adp_type' value 'uiso' changed to 'Uiso' according to
'/home/saulius/struct/CIF-dictionaries/cif_core.dic' dictionary named
'cif_core.dic' version 2.4.1 from 2010-06-29 (41
time).

'_atom_site_refinement_flags' value 's' changed to 'S' according
to '/home/saulius/struct/CIF-dictionaries/cif_core.dic' dictionary named
'cif_core.dic' version 2.4.1 from
2010-06-29.

'_atom_site_refinement_flags' value 'r' changed to 'R'
according to '/home/saulius/struct/CIF-dictionaries/cif_core.dic'
dictionary named 'cif_core.dic' version 2.4.1 from 2010-06-29 (33
times).

'_atom_site_refinement_flags' value 'p' changed to 'P' according
to '/home/saulius/struct/CIF-dictionaries/cif_core.dic' dictionary named
'cif_core.dic' version 2.4.1 from 2010-06-29.

Automatic conversion script
Id: cif_fix_enum 1527 2010-12-29 10:47:43Z saulius 

The following automatic conversions were performed:

'_atom_site_refinement_flags' value 'pr' changed to 'PR' according to
the built-in table from CIF Core dictionary named 'cif_core.dic'
version 2.4.1 from 2010-06-29 (14 times).

Automatic conversion script
Id: cif_fix_values 3143 2015-03-26 13:38:13Z robertas 
;
_cod_database_code 4310892

loop_
_symmetry_equiv_pos_as_xyz
'x, y, z'
'-x, y, -z+1/2'
'x+1/2, y+1/2, z'
'-x+1/2, y+1/2, -z+1/2'
'-x, -y, -z'
'x, -y, z-1/2'
'-x+1/2, -y+1/2, -z'
'x+1/2, -y+1/2, z-1/2'

loop_
_atom_site_label
_atom_site_type_symbol
_atom_site_fract_x
_atom_site_fract_y
_atom_site_fract_z
_atom_site_U_iso_or_equiv
_atom_site_adp_type
_atom_site_occupancy
_atom_site_symmetry_multiplicity
_atom_site_calc_flag
_atom_site_refinement_flags
_atom_site_disorder_assembly
_atom_site_disorder_group
pt1 pt 0.0000 0.398768(11) 0.7500 0.04538(12) Uani 1 2 d S . .
cl1 cl -0.02815(9) 0.46083(6) 0.85758(14) 0.0694(5) Uani 1 1 d . . .
p1 p 0.01752(7) 0.34884(5) 0.61882(11) 0.0439(3) Uani 1 1 d . . .
o1 o 0.1026(2) 0.11277(15) 0.7842(3) 0.0619(11) Uani 1 1 d . . .
o2 o 0.00158(17) 0.20041(13) 0.6037(3) 0.0444(8) Uani 1 1 d . . .
c1 c 0.1076(3) 0.3519(2) 0.5995(4) 0.0475(13) Uani 1 1 d . . .
c2 c 0.1613(3) 0.3690(2) 0.6816(5) 0.0555(15) Uani 1 1 d . . .
h2 h 0.1502 0.3818 0.7435 0.067 Uiso 1 1 calc R . .
c3 c 0.2310(3) 0.3673(3) 0.6726(6) 0.0695(19) Uani 1 1 d . . .
h3 h 0.2677 0.3790 0.7285 0.083 Uiso 1 1 calc R . .
c4 c 0.2469(3) 0.3489(3) 0.5840(6) 0.077(2) Uani 1 1 d . . .
h4 h 0.2948 0.3477 0.5787 0.092 Uiso 1 1 calc R . .
c5 c 0.1938(3) 0.3319(3) 0.5016(5) 0.0709(19) Uani 1 1 d . . .
h5 h 0.2052 0.3189 0.4402 0.085 Uiso 1 1 calc R . .
c6 c 0.1242(3) 0.3341(2) 0.5096(5) 0.0578(15) Uani 1 1 d . . .
h6 h 0.0876 0.3232 0.4526 0.069 Uiso 1 1 calc R . .
c7 c -0.0440(3) 0.3646(2) 0.4952(5) 0.0503(14) Uani 1 1 d . . .
c8 c -0.0272(3) 0.3964(2) 0.4215(5) 0.0615(16) Uani 1 1 d . . .
h8 h 0.0190 0.4100 0.4331 0.074 Uiso 1 1 calc R . .
c9 c -0.0776(4) 0.4085(3) 0.3309(6) 0.079(2) Uani 1 1 d . . .
h9 h -0.0661 0.4306 0.2813 0.095 Uiso 1 1 calc R . .
c10 c -0.1441(4) 0.3882(3) 0.3133(6) 0.087(2) Uani 1 1 d . . .
h10 h -0.1782 0.3959 0.2505 0.105 Uiso 1 1 calc R . .
c11 c -0.1615(4) 0.3575(3) 0.3851(6) 0.084(2) Uani 1 1 d . . .
h11 h -0.2079 0.3441 0.3728 0.101 Uiso 1 1 calc R . .
c12 c -0.1117(3) 0.3454(2) 0.4765(5) 0.0646(17) Uani 1 1 d . . .
h12 h -0.1242 0.3238 0.5263 0.078 Uiso 1 1 calc R . .
c13 c 0.0043(3) 0.28328(18) 0.6335(4) 0.0422(12) Uani 1 1 d . . .
h13a h 0.0386 0.2731 0.6984 0.051 Uiso 1 1 calc R . .
h13b h -0.0433 0.2796 0.6478 0.051 Uiso 1 1 calc R . .
c14 c 0.0090(3) 0.2451(2) 0.5503(4) 0.0485(13) Uani 1 1 d . . .
h14a h -0.0296 0.2491 0.4865 0.058 Uiso 1 1 calc R . .
h14b h 0.0551 0.2466 0.5305 0.058 Uiso 1 1 calc R . .
c15 c -0.1297(3) 0.1532(3) 0.5040(5) 0.0624(17) Uani 1 1 d . . .
h15a h -0.1646 0.1261 0.4866 0.075 Uiso 1 1 calc R . .
h15b h -0.1397 0.1764 0.4441 0.075 Uiso 1 1 calc R . .
c16 c -0.0562(3) 0.1313(2) 0.5109(4) 0.0515(14) Uani 1 1 d . . .
c17 c 0.0062(3) 0.15620(19) 0.5540(4) 0.0428(12) Uani 1 1 d . . .
c18 c 0.0723(3) 0.1354(2) 0.5571(4) 0.0525(14) Uani 1 1 d . . .
c19 c 0.0741(4) 0.0899(2) 0.5090(5) 0.0723(19) Uani 1 1 d . . .
h19 h 0.1186 0.0758 0.5077 0.087 Uiso 1 1 calc R . .
c20 c 0.0135(5) 0.0648(3) 0.4636(6) 0.082(2) Uani 1 1 d . . .
h20 h 0.0160 0.0337 0.4317 0.098 Uiso 1 1 calc R . .
c21 c -0.0517(4) 0.0855(3) 0.4646(6) 0.077(2) Uani 1 1 d . . .
h21 h -0.0939 0.0682 0.4335 0.092 Uiso 1 1 calc R . .
c22 c 0.1409(3) 0.1616(2) 0.6087(5) 0.0590(16) Uani 1 1 d . . .
h22a h 0.1799 0.1379 0.6124 0.071 Uiso 1 1 calc R . .
h22b h 0.1480 0.1882 0.5604 0.071 Uiso 1 1 calc R . .
c23 c 0.1499(3) 0.1840(2) 0.7162(5) 0.0505(14) Uani 1 1 d . . .
c24 c 0.1786(3) 0.2307(2) 0.7347(5) 0.0579(16) Uani 1 1 d . . .
h24 h 0.1905 0.2483 0.6786 0.069 Uiso 1 1 calc R . .
c25 c 0.1904(3) 0.2520(2) 0.8336(6) 0.0634(17) Uani 1 1 d . . .
h25 h 0.2101 0.2840 0.8449 0.076 Uiso 1 1 calc R . .
c26 c 0.1733(3) 0.2266(2) 0.9148(5) 0.0590(16) Uani 1 1 d . . .
h26 h 0.1820 0.2412 0.9826 0.071 Uiso 1 1 calc R . .
c27 c 0.1437(3) 0.1801(2) 0.9001(5) 0.0528(15) Uani 1 1 d . . .
c28 c 0.1334(3) 0.1587(2) 0.8005(5) 0.0499(14) Uani 1 1 d . . .
c29 c 0.1505(4) 0.0734(3) 0.7973(6) 0.084(2) Uani 1 1 d . . .
h29a h 0.1830 0.0749 0.8678 0.101 Uiso 1 1 calc R . .
h29b h 0.1790 0.0751 0.7437 0.101 Uiso 1 1 calc R . .
c30 c 0.1085(5) 0.0254(3) 0.7853(8) 0.115(3) Uani 1 1 d . . .
h30a h 0.0803 0.0243 0.8392 0.138 Uiso 1 1 calc R . .
h30b h 0.0752 0.0250 0.7154 0.138 Uiso 1 1 calc R . .
c31 c 0.1526(6) -0.0177(4) 0.7957(9) 0.146(4) Uani 1 1 d . . .
h31a h 0.1874 -0.0138 0.7528 0.219 Uiso 1 1 calc R . .
h31b h 0.1231 -0.0466 0.7717 0.219 Uiso 1 1 calc R . .
h31c h 0.1771 -0.0220 0.8696 0.219 Uiso 1 1 calc R . .
cl1m cl 0.6756(2) -0.04284(12) 0.4512(3) 0.1803(15) Uani 1 1 d . . .
cl2m cl 0.7239(2) 0.05235(14) 0.4165(3) 0.1992(18) Uani 1 1 d . . .
c1m c 0.6551(4) 0.0172(3) 0.4244(8) 0.167(5) Uani 1 1 d . . .
h1m1 h 0.6193 0.0192 0.3569 0.201 Uiso 1 1 calc R . .
h1m2 h 0.6334 0.0305 0.4800 0.201 Uiso 1 1 calc R . .
c1t c 0.9566(4) 0.2305(3) 0.2488(8) 0.146(13) Uani 0.50 1 d PR a -1
c2t c 0.9916(4) 0.1859(3) 0.2509(8) 0.121(7) Uani 0.50 1 d PR a -1
h2t h 0.9663 0.1560 0.2498 0.145 Uiso 0.50 1 calc PR b -1
c3s c 1.0637(4) 0.1851(3) 0.2545(8) 0.136(11) Uani 0.50 1 d PR a -1
h3t h 1.0876 0.1545 0.2559 0.164 Uiso 0.50 1 calc PR c -1
c4t c 1.1007(4) 0.2288(3) 0.2561(8) 0.22(3) Uani 0.50 1 d PR a -1
h4t h 1.1499 0.2283 0.2585 0.266 Uiso 0.50 1 calc PR d -1
c5t c 1.0657(4) 0.2735(3) 0.2540(8) 0.166(14) Uani 0.50 1 d PR a -1
h5t h 1.0910 0.3034 0.2551 0.200 Uiso 0.50 1 calc PR e -1
c6t c 0.9936(4) 0.2743(3) 0.2504(8) 0.104(5) Uani 0.50 1 d PR a -1
h6t h 0.9697 0.3048 0.2490 0.125 Uiso 0.50 1 calc PR f -1
c7t c 0.8875(18) 0.232(2) 0.240(3) 0.27(4) Uani 0.50 1 d P a -1
h7t1 h 0.8634 0.2377 0.1665 0.408 Uiso 0.50 1 calc PR a -1
h7t2 h 0.8758 0.2578 0.2844 0.408 Uiso 0.50 1 calc PR a -1
h7t3 h 0.8719 0.1999 0.2624 0.408 Uiso 0.50 1 calc PR a -1

loop_
_atom_site_aniso_label
_atom_site_aniso_U_11
_atom_site_aniso_U_22
_atom_site_aniso_U_33
_atom_site_aniso_U_23
_atom_site_aniso_U_13
_atom_site_aniso_U_12
pt1 0.04258(17) 0.03556(18) 0.0570(2) 0.000 0.00949(13) 0.000
cl1 0.0832(11) 0.0444(9) 0.0816(12) -0.0093(8) 0.0210(9) 0.0099(8)
p1 0.0393(7) 0.0412(8) 0.0506(9) -0.0004(7) 0.0094(6) -0.0052(6)
o1 0.056(2) 0.061(3) 0.067(3) 0.000(2) 0.013(2) -0.007(2)
o2 0.049(2) 0.037(2) 0.048(2) -0.0033(17) 0.0134(16) -0.0040(16)
c1 0.041(3) 0.051(3) 0.049(3) 0.007(3) 0.009(2) -0.005(2)
c2 0.045(3) 0.065(4) 0.057(4) -0.004(3) 0.012(3) -0.010(3)
c3 0.041(3) 0.089(5) 0.072(5) -0.002(4) 0.002(3) -0.013(3)
c4 0.048(4) 0.106(6) 0.082(5) 0.013(4) 0.029(4) -0.001(4)
c5 0.068(4) 0.090(5) 0.063(4) -0.006(4) 0.031(4) -0.012(4)
c6 0.050(3) 0.073(4) 0.052(4) -0.001(3) 0.017(3) -0.009(3)
c7 0.042(3) 0.044(3) 0.061(4) 0.004(3) 0.003(3) -0.003(2)
c8 0.056(3) 0.059(4) 0.065(4) 0.004(4) 0.006(3) -0.008(3)
c9 0.078(5) 0.081(5) 0.071(5) 0.024(4) 0.002(4) -0.002(4)
c10 0.075(5) 0.088(6) 0.081(5) 0.020(5) -0.017(4) 0.005(4)
c11 0.055(4) 0.085(5) 0.098(6) 0.019(5) -0.007(4) -0.006(4)
c12 0.048(3) 0.061(4) 0.079(5) 0.015(3) 0.001(3) -0.004(3)
c13 0.044(3) 0.038(3) 0.045(3) -0.002(2) 0.012(2) -0.002(2)
c14 0.057(3) 0.046(3) 0.042(3) -0.001(3) 0.011(3) -0.001(3)
c15 0.055(4) 0.080(5) 0.049(4) -0.010(3) 0.006(3) -0.013(3)
c16 0.065(4) 0.048(4) 0.043(3) -0.006(3) 0.016(3) -0.011(3)
c17 0.059(3) 0.036(3) 0.036(3) -0.005(2) 0.015(2) -0.005(2)
c18 0.063(4) 0.054(4) 0.045(3) 0.001(3) 0.020(3) 0.002(3)
c19 0.089(5) 0.064(5) 0.070(5) -0.011(3) 0.030(4) 0.014(4)
c20 0.117(6) 0.053(4) 0.081(5) -0.029(4) 0.034(5) -0.015(4)
c21 0.089(5) 0.075(5) 0.067(5) -0.020(4) 0.021(4) -0.029(4)
c22 0.049(3) 0.072(4) 0.058(4) 0.003(3) 0.019(3) 0.006(3)
c23 0.036(3) 0.058(4) 0.058(4) -0.001(3) 0.011(3) 0.007(3)
c24 0.042(3) 0.061(4) 0.068(4) 0.010(3) 0.007(3) 0.000(3)
c25 0.043(3) 0.053(4) 0.087(5) -0.007(4) 0.000(3) 0.001(3)
c26 0.035(3) 0.072(4) 0.063(4) -0.003(3) -0.003(3) 0.011(3)
c27 0.034(3) 0.065(4) 0.056(4) 0.001(3) 0.003(3) 0.013(3)
c28 0.036(3) 0.055(4) 0.059(4) 0.002(3) 0.010(3) 0.006(2)
c29 0.087(5) 0.066(5) 0.095(6) 0.009(4) 0.010(4) -0.001(4)
c30 0.133(8) 0.071(6) 0.144(9) 0.006(6) 0.039(7) -0.006(6)
c31 0.215(12) 0.086(7) 0.127(9) -0.001(7) 0.019(8) -0.017(8)
cl1m 0.220(4) 0.119(2) 0.173(3) 0.034(2) -0.015(3) -0.033(2)
cl2m 0.192(3) 0.177(3) 0.186(3) 0.069(3) -0.042(3) -0.079(3)
c1m 0.076(6) 0.125(9) 0.290(17) 0.040(10) 0.023(8) 0.013(6)
c1t 0.127(19) 0.28(4) 0.028(10) -0.026(17) 0.000(13) -0.06(3)
c2t 0.17(2) 0.097(14) 0.094(12) 0.03(2) 0.019(16) 0.05(2)
c3s 0.13(2) 0.19(3) 0.084(15) -0.011(19) 0.027(19) 0.06(2)
c4t 0.30(6) 0.19(4) 0.10(3) -0.06(3) -0.10(3) 0.10(4)
c5t 0.20(3) 0.24(4) 0.056(13) -0.01(2) 0.01(2) -0.07(3)
c6t 0.133(14) 0.102(12) 0.067(9) -0.02(3) 0.004(11) -0.01(3)
c7t 0.18(4) 0.56(11) 0.11(3) 0.02(4) 0.09(3) -0.06(5)

loop_
_atom_type_symbol
_atom_type_description
_atom_type_scat_dispersion_real
_atom_type_scat_dispersion_imag
_atom_type_scat_source
c c 0.0033 0.0016 'international tables vol c tables 4.2.6.8 and 6.1.1.4'
h h 0.0000 0.0000 'international tables vol c tables 4.2.6.8 and 6.1.1.4'
o o 0.0106 0.0060 'international tables vol c tables 4.2.6.8 and 6.1.1.4'
p p 0.1023 0.0942 'international tables vol c tables 4.2.6.8 and 6.1.1.4'
cl cl 0.1484 0.1585 'international tables vol c tables 4.2.6.8 and 6.1.1.4'
pt pt -1.7033 8.3905 'international tables vol c tables 4.2.6.8 and 6.1.1.4'

loop_
_geom_angle_atom_site_label_1
_geom_angle_atom_site_label_2
_geom_angle_atom_site_label_3
_geom_angle
_geom_angle_site_symmetry_1
_geom_angle_site_symmetry_3
_geom_angle_publ_flag
p1 pt1 p1 106.63(8) . 2_556 ?
p1 pt1 cl1 168.54(6) . . ?
p1 pt1 cl1 83.20(6) 2_556 . ?
p1 pt1 cl1 83.20(6) . 2_556 ?
p1 pt1 cl1 168.54(6) 2_556 2_556 ?
cl1 pt1 cl1 87.72(9) . 2_556 ?
c13 p1 c7 104.1(3) . . ?
c13 p1 c1 102.9(2) . . ?
c7 p1 c1 108.5(3) . . ?
c13 p1 pt1 117.20(17) . . ?
c7 p1 pt1 110.22(19) . . ?
c1 p1 pt1 113.11(19) . . ?
c28 o1 c29 114.9(5) . . ?
c17 o2 c14 119.1(4) . . ?
c6 c1 c2 119.6(5) . . ?
c6 c1 p1 121.6(4) . . ?
c2 c1 p1 118.6(4) . . ?
c3 c2 c1 119.7(6) . . ?
c4 c3 c2 120.3(6) . . ?
c3 c4 c5 120.5(6) . . ?
c6 c5 c4 119.5(6) . . ?
c1 c6 c5 120.4(6) . . ?
c12 c7 c8 118.7(5) . . ?
c12 c7 p1 117.9(5) . . ?
c8 c7 p1 123.4(4) . . ?
c9 c8 c7 120.4(6) . . ?
c10 c9 c8 119.9(7) . . ?
c11 c10 c9 120.5(7) . . ?
c10 c11 c12 120.3(6) . . ?
c7 c12 c11 120.3(6) . . ?
c14 c13 p1 124.1(4) . . ?
o2 c14 c13 101.7(4) . . ?
c16 c15 c27 118.7(5) . 2_556 ?
c17 c16 c21 118.3(6) . . ?
c17 c16 c15 123.3(5) . . ?
c21 c16 c15 118.2(5) . . ?
o2 c17 c16 118.0(5) . . ?
o2 c17 c18 120.0(5) . . ?
c16 c17 c18 121.7(5) . . ?
c19 c18 c17 117.8(6) . . ?
c19 c18 c22 120.3(6) . . ?
c17 c18 c22 121.8(5) . . ?
c20 c19 c18 121.9(7) . . ?
c19 c20 c21 119.2(6) . . ?
c20 c21 c16 121.0(6) . . ?
c23 c22 c18 120.2(5) . . ?
c24 c23 c28 118.1(6) . . ?
c24 c23 c22 119.2(6) . . ?
c28 c23 c22 122.6(5) . . ?
c23 c24 c25 121.3(6) . . ?
c26 c25 c24 119.6(6) . . ?
c25 c26 c27 121.4(6) . . ?
c26 c27 c28 118.4(6) . . ?
c26 c27 c15 118.2(6) . 2_556 ?
c28 c27 c15 123.2(6) . 2_556 ?
o1 c28 c23 119.7(5) . . ?
o1 c28 c27 119.0(5) . . ?
c23 c28 c27 121.2(6) . . ?
o1 c29 c30 108.5(7) . . ?
c31 c30 c29 113.3(9) . . ?
cl2m c1m cl1m 114.3(5) . . ?
c7t c1t c2t 120(2) . . ?
c7t c1t c6t 120(2) . . ?
c2t c1t c6t 120.0 . . ?
c1t c2t c3s 120.0 . . ?
c4t c3s c2t 120.0 . . ?
c3s c4t c5t 120.0 . . ?
c6t c5t c4t 120.0 . . ?
c5t c6t c1t 120.0 . . ?

loop_
_geom_bond_atom_site_label_1
_geom_bond_atom_site_label_2
_geom_bond_distance
_geom_bond_site_symmetry_2
_geom_bond_publ_flag
pt1 p1 2.2751(16) . ?
pt1 p1 2.2751(16) 2_556 ?
pt1 cl1 2.3430(16) . ?
pt1 cl1 2.3430(16) 2_556 ?
p1 c13 1.820(5) . ?
p1 c7 1.824(6) . ?
p1 c1 1.828(5) . ?
o1 c28 1.381(7) . ?
o1 c29 1.405(8) . ?
o2 c17 1.381(6) . ?
o2 c14 1.426(6) . ?
c1 c6 1.378(8) . ?
c1 c2 1.391(8) . ?
c2 c3 1.388(8) . ?
c3 c4 1.362(9) . ?
c4 c5 1.387(9) . ?
c5 c6 1.381(8) . ?
c7 c12 1.385(7) . ?
c7 c8 1.390(8) . ?
c8 c9 1.389(9) . ?
c9 c10 1.375(10) . ?
c10 c11 1.358(10) . ?
c11 c12 1.391(9) . ?
c13 c14 1.524(7) . ?
c15 c16 1.530(8) . ?
c15 c27 1.530(8) 2_556 ?
c16 c17 1.391(7) . ?
c16 c21 1.398(9) . ?
c17 c18 1.395(8) . ?
c18 c19 1.394(8) . ?
c18 c22 1.523(8) . ?
c19 c20 1.372(10) . ?
c20 c21 1.389(10) . ?
c22 c23 1.505(8) . ?
c23 c24 1.386(8) . ?
c23 c28 1.398(8) . ?
c24 c25 1.387(9) . ?
c25 c26 1.371(9) . ?
c26 c27 1.385(8) . ?
c27 c28 1.399(8) . ?
c27 c15 1.530(8) 2_556 ?
c29 c30 1.528(11) . ?
c30 c31 1.440(12) . ?
cl1m c1m 1.699(8) . ?
cl2m c1m 1.668(8) . ?
c1t c7t 1.32(3) . ?
c1t c2t 1.3900 . ?
c1t c6t 1.3900 . ?
c2t c3s 1.3900 . ?
c3s c4t 1.3900 . ?
c4t c5t 1.3900 . ?
c5t c6t 1.3900 . ?
